data_4518299
loop_
_publ_author_name
'Rumyantcev, Roman V.'
'Fukin, Georgy K.'
'Romanenko, Galina V.'
'Teplova, Irina A.'
'Bubnov, Michael P.'
'Cherkasov, Vladimir K.'

_publ_section_title
;
 Single Crystal X-ray Diffraction Studies of Two Polymorphic Modifications
 of the Dicarbonyl-<i>o</i>-Semiquinonato Rhodium Complex at Different
 Temperatures. Destruction Stimulated by Cooling Versus Stability.
;
_journal_issue 50
_journal_name_full 'ACS omega'
_journal_page_first 32792
_journal_page_last 32799
_journal_paper_doi 10.1021/acsomega.0c05344
_journal_volume 5
_journal_year 2020
_chemical_formula_sum 'C16 H20 O4 Rh'
_chemical_formula_weight 379.23
_space_group_crystal_system triclinic
_space_group_IT_number 2
_space_group_name_Hall '-P 1'
_space_group_name_H-M_alt 'P -1'
_atom_sites_solution_hydrogens geom
_atom_sites_solution_primary dual
_atom_sites_solution_secondary difmap
_audit_creation_method SHELXL-2014/7
_cell_angle_alpha 75.1696(10)
_cell_angle_beta 82.3422(13)
_cell_angle_gamma 78.4758(12)
_cell_formula_units_Z 4
_cell_length_a 6.5356(3)
_cell_length_b 11.5341(4)
_cell_length_c 22.7933(8)
_cell_measurement_reflns_used 9856
_cell_measurement_temperature 170(2)
_cell_measurement_theta_max 30.61
_cell_measurement_theta_min 3.19
_cell_volume 1621.36(11)
_computing_cell_refinement SAINT
_computing_data_collection APEX3
_computing_data_reduction SAINT
_computing_molecular_graphics SHELXTL
_computing_publication_material SHELXTL
_computing_structure_refinement SHELXL-2014/7
_computing_structure_solution SHELXT-2014/5
_diffrn_ambient_temperature 170(2)
_diffrn_measured_fraction_theta_full 0.997
_diffrn_measured_fraction_theta_max 0.996
_diffrn_measurement_device_type 'Bruker D8 Quest (CMOS)'
_diffrn_measurement_method '\w scans'
_diffrn_radiation_type MoK\a
_diffrn_radiation_wavelength 0.71073
_diffrn_reflns_av_R_equivalents 0.0200
_diffrn_reflns_av_unetI/netI 0.0219
_diffrn_reflns_Laue_measured_fraction_full 0.997
_diffrn_reflns_Laue_measured_fraction_max 0.996
_diffrn_reflns_limit_h_max 9
_diffrn_reflns_limit_h_min -9
_diffrn_reflns_limit_k_max 16
_diffrn_reflns_limit_k_min -16
_diffrn_reflns_limit_l_max 32
_diffrn_reflns_limit_l_min -32
_diffrn_reflns_number 27370
_diffrn_reflns_point_group_measured_fraction_full 0.997
_diffrn_reflns_point_group_measured_fraction_max 0.996
_diffrn_reflns_theta_full 25.242
_diffrn_reflns_theta_max 30.662
_diffrn_reflns_theta_min 2.261
_diffrn_source 'microfocus tube'
_exptl_absorpt_coefficient_mu 1.065
_exptl_absorpt_correction_T_max 0.8497
_exptl_absorpt_correction_T_min 0.6920
_exptl_absorpt_correction_type multi-scan
_exptl_absorpt_process_details SADABS-2016/2
_exptl_crystal_colour black
_exptl_crystal_density_diffrn 1.554
_exptl_crystal_description prism
_exptl_crystal_F_000 772
_exptl_crystal_size_max 0.440
_exptl_crystal_size_mid 0.140
_exptl_crystal_size_min 0.090
_refine_diff_density_max 0.388
_refine_diff_density_min -1.717
_refine_diff_density_rms 0.097
_refine_ls_extinction_method none
_refine_ls_goodness_of_fit_ref 1.073
_refine_ls_hydrogen_treatment constr
_refine_ls_matrix_type full
_refine_ls_number_parameters 391
_refine_ls_number_reflns 10016
_refine_ls_number_restraints 0
_refine_ls_restrained_S_all 1.073
_refine_ls_R_factor_all 0.0448
_refine_ls_R_factor_gt 0.0332
_refine_ls_shift/su_max 0.003
_refine_ls_shift/su_mean 0.000
_refine_ls_structure_factor_coef Fsqd
_refine_ls_weighting_details 'w=1/[\s^2^(Fo^2^)+(0.0388P)^2^+0.7809P] where P=(Fo^2^+2Fc^2^)/3'
_refine_ls_weighting_scheme calc
_refine_ls_wR_factor_gt 0.0802
_refine_ls_wR_factor_ref 0.0865
_reflns_Friedel_coverage 0.000
_reflns_number_gt 8115
_reflns_number_total 10016
_reflns_threshold_expression 'I > 2\s(I)'
_cod_data_source_file ao0c05344_si_002.cif
_cod_data_source_block 1_170
_cod_depositor_comments 'Adding full bibliography for 4518296--4518313.cif.'
_cod_database_code 4518299
_shelx_shelxl_version_number 2014/7
_shelx_space_group_comment
;
The symmetry employed for this shelxl refinement is uniquely defined
by the following loop, which should always be used as a source of
symmetry information in preference to the above space-group names.
They are only intended as comments.
;
_shelx_estimated_absorpt_t_min 0.652
_shelx_estimated_absorpt_t_max 0.910

loop_
_space_group_symop_operation_xyz
'x, y, z'
'-x, -y, -z'

loop_
_atom_site_label
_atom_site_type_symbol
_atom_site_fract_x
_atom_site_fract_y
_atom_site_fract_z
_atom_site_U_iso_or_equiv
_atom_site_adp_type
_atom_site_occupancy
_atom_site_site_symmetry_order
_atom_site_calc_flag
_atom_site_refinement_flags_posn
_atom_site_refinement_flags_adp
_atom_site_refinement_flags_occupancy
_atom_site_disorder_assembly
_atom_site_disorder_group
Rh1 Rh 0.32576(3) 0.58550(2) 0.72370(2) 0.04437(6) Uani 1 1 d . . . . .
Rh2 Rh 0.81900(3) 0.57945(2) 0.72000(2) 0.04166(6) Uani 1 1 d . . . . .
O1 O 0.3425(2) 0.42906(11) 0.78948(5) 0.0371(3) Uani 1 1 d . . . . .
O2 O 0.2861(2) 0.65324(11) 0.79886(5) 0.0366(3) Uani 1 1 d . . . . .
O3 O 0.3950(3) 0.46058(15) 0.62159(7) 0.0585(5) Uani 1 1 d . . . . .
O4 O 0.2659(3) 0.82555(14) 0.63349(7) 0.0480(4) Uani 1 1 d . . . . .
O5 O 0.8380(2) 0.64051(11) 0.62832(6) 0.0352(3) Uani 1 1 d . . . . .
O6 O 0.7483(2) 0.76121(11) 0.71284(6) 0.0352(3) Uani 1 1 d . . . . .
O7 O 0.9365(3) 0.31884(14) 0.71419(8) 0.0600(5) Uani 1 1 d . . . . .
O8 O 0.7977(3) 0.50741(16) 0.85603(7) 0.0515(4) Uani 1 1 d . . . . .
C1 C 0.3148(3) 0.44563(15) 0.84454(7) 0.0277(3) Uani 1 1 d . . . . .
C2 C 0.2858(3) 0.57030(15) 0.84992(8) 0.0279(3) Uani 1 1 d . . . . .
C3 C 0.2615(3) 0.59945(15) 0.90799(7) 0.0267(3) Uani 1 1 d . . . . .
C4 C 0.2573(3) 0.50203(16) 0.95726(8) 0.0297(3) Uani 1 1 d . . . . .
H4A H 0.2386 0.5169 0.9969 0.036 Uiso 1 1 calc R U . . .
C5 C 0.2795(3) 0.38005(16) 0.95187(8) 0.0298(3) Uani 1 1 d . . . . .
H5A H 0.2716 0.3178 0.9882 0.036 Uiso 1 1 calc R U . . .
C6 C 0.3118(3) 0.34691(15) 0.89731(7) 0.0259(3) Uani 1 1 d . . . . .
C7 C 0.2505(3) 0.72970(15) 0.91341(8) 0.0300(3) Uani 1 1 d . . . . .
C8 C 0.2220(3) 0.73752(18) 0.98014(9) 0.0373(4) Uani 1 1 d . . . . .
H8A H 0.0914 0.7101 0.9995 0.056 Uiso 1 1 calc R U . . .
H8B H 0.2161 0.8220 0.9822 0.056 Uiso 1 1 calc R U . . .
H8C H 0.3404 0.6855 1.0015 0.056 Uiso 1 1 calc R U . . .
C9 C 0.4576(3) 0.77251(18) 0.88489(9) 0.0392(4) Uani 1 1 d . . . . .
H9A H 0.5737 0.7208 0.9074 0.059 Uiso 1 1 calc R U . . .
H9B H 0.4503 0.8572 0.8868 0.059 Uiso 1 1 calc R U . . .
H9C H 0.4810 0.7669 0.8423 0.059 Uiso 1 1 calc R U . . .
C10 C 0.0649(4) 0.81429(19) 0.88093(11) 0.0444(5) Uani 1 1 d . . . . .
H10A H -0.0657 0.7851 0.8989 0.067 Uiso 1 1 calc R U . . .
H10B H 0.0846 0.8145 0.8375 0.067 Uiso 1 1 calc R U . . .
H10C H 0.0575 0.8971 0.8857 0.067 Uiso 1 1 calc R U . . .
C11 C 0.3441(3) 0.21561(15) 0.89146(8) 0.0297(3) Uani 1 1 d . . . . .
C12 C 0.1742(4) 0.19922(18) 0.85580(11) 0.0448(5) Uani 1 1 d . . . . .
H12A H 0.0358 0.2246 0.8756 0.067 Uiso 1 1 calc R U . . .
H12B H 0.1908 0.1134 0.8548 0.067 Uiso 1 1 calc R U . . .
H12C H 0.1869 0.2491 0.8141 0.067 Uiso 1 1 calc R U . . .
C13 C 0.3337(4) 0.12638(17) 0.95399(9) 0.0436(5) Uani 1 1 d . . . . .
H13A H 0.1951 0.1441 0.9754 0.065 Uiso 1 1 calc R U . . .
H13B H 0.4415 0.1350 0.9779 0.065 Uiso 1 1 calc R U . . .
H13C H 0.3577 0.0429 0.9487 0.065 Uiso 1 1 calc R U . . .
C14 C 0.5615(4) 0.1828(2) 0.85926(11) 0.0478(5) Uani 1 1 d . . . . .
H14A H 0.5708 0.2363 0.8183 0.072 Uiso 1 1 calc R U . . .
H14B H 0.5835 0.0979 0.8562 0.072 Uiso 1 1 calc R U . . .
H14C H 0.6691 0.1933 0.8827 0.072 Uiso 1 1 calc R U . . .
C15 C 0.3667(4) 0.50976(18) 0.65967(9) 0.0434(5) Uani 1 1 d . . . . .
C16 C 0.2911(3) 0.73502(17) 0.66777(9) 0.0376(4) Uani 1 1 d . . . . .
C17 C 0.7987(3) 0.75880(15) 0.60970(7) 0.0269(3) Uani 1 1 d . . . . .
C18 C 0.7497(3) 0.82594(15) 0.65708(8) 0.0272(3) Uani 1 1 d . . . . .
C19 C 0.7035(2) 0.95566(15) 0.64250(7) 0.0257(3) Uani 1 1 d . . . . .
C20 C 0.7109(3) 1.01003(15) 0.58135(8) 0.0278(3) Uani 1 1 d . . . . .
H20A H 0.6828 1.0964 0.5694 0.033 Uiso 1 1 calc R U . . .
C21 C 0.7582(3) 0.94424(15) 0.53488(7) 0.0274(3) Uani 1 1 d . . . . .
H21A H 0.7595 0.9889 0.4936 0.033 Uiso 1 1 calc R U . . .
C22 C 0.8019(2) 0.81952(15) 0.54678(7) 0.0252(3) Uani 1 1 d . . . . .
C23 C 0.6453(3) 1.02585(16) 0.69237(8) 0.0297(3) Uani 1 1 d . . . . .
C24 C 0.6094(3) 1.16380(17) 0.66631(9) 0.0374(4) Uani 1 1 d . . . . .
H24A H 0.7384 1.1877 0.6435 0.056 Uiso 1 1 calc R U . . .
H24B H 0.5703 1.2053 0.6997 0.056 Uiso 1 1 calc R U . . .
H24C H 0.4964 1.1867 0.6391 0.056 Uiso 1 1 calc R U . . .
C25 C 0.4403(3) 0.9928(2) 0.72813(9) 0.0409(4) Uani 1 1 d . . . . .
H25A H 0.4585 0.9046 0.7452 0.061 Uiso 1 1 calc R U . . .
H25B H 0.3275 1.0175 0.7008 0.061 Uiso 1 1 calc R U . . .
H25C H 0.4040 1.0351 0.7613 0.061 Uiso 1 1 calc R U . . .
C26 C 0.8235(3) 0.9935(2) 0.73461(10) 0.0464(5) Uani 1 1 d . . . . .
H26A H 0.9543 1.0110 0.7105 0.070 Uiso 1 1 calc R U . . .
H26B H 0.8403 0.9068 0.7550 0.070 Uiso 1 1 calc R U . . .
H26C H 0.7894 1.0421 0.7652 0.070 Uiso 1 1 calc R U . . .
C27 C 0.8465(3) 0.74777(16) 0.49737(7) 0.0279(3) Uani 1 1 d . . . . .
C28 C 0.8405(3) 0.83295(18) 0.43356(8) 0.0338(4) Uani 1 1 d . . . . .
H28A H 0.7012 0.8834 0.4293 0.051 Uiso 1 1 calc R U . . .
H28B H 0.8705 0.7845 0.4029 0.051 Uiso 1 1 calc R U . . .
H28C H 0.9460 0.8854 0.4277 0.051 Uiso 1 1 calc R U . . .
C29 C 1.0645(3) 0.66771(19) 0.50174(9) 0.0399(4) Uani 1 1 d . . . . .
H29A H 1.1700 0.7186 0.4995 0.060 Uiso 1 1 calc R U . . .
H29B H 1.0956 0.6270 0.4679 0.060 Uiso 1 1 calc R U . . .
H29C H 1.0671 0.6064 0.5405 0.060 Uiso 1 1 calc R U . . .
C30 C 0.6789(3) 0.66737(19) 0.50526(9) 0.0392(4) Uani 1 1 d . . . . .
H30A H 0.5395 0.7182 0.5048 0.059 Uiso 1 1 calc R U . . .
H30B H 0.6894 0.6068 0.5442 0.059 Uiso 1 1 calc R U . . .
H30C H 0.7009 0.6258 0.4719 0.059 Uiso 1 1 calc R U . . .
C31 C 0.8902(4) 0.41691(19) 0.71781(9) 0.0429(5) Uani 1 1 d . . . . .
C32 C 0.8052(3) 0.53461(19) 0.80447(9) 0.0399(4) Uani 1 1 d . . . . .

loop_
_atom_site_aniso_label
_atom_site_aniso_U_11
_atom_site_aniso_U_22
_atom_site_aniso_U_33
_atom_site_aniso_U_23
_atom_site_aniso_U_13
_atom_site_aniso_U_12
Rh1 0.08629(14) 0.02700(8) 0.02012(7) -0.00223(5) -0.00610(7) -0.01387(8)
Rh2 0.06880(12) 0.02567(8) 0.02536(8) -0.00099(5) -0.00604(7) -0.00147(7)
O1 0.0639(9) 0.0257(6) 0.0216(6) -0.0033(5) -0.0048(5) -0.0101(6)
O2 0.0617(9) 0.0256(6) 0.0225(6) -0.0023(5) -0.0065(5) -0.0105(6)
O3 0.1003(14) 0.0459(9) 0.0334(8) -0.0151(7) -0.0103(8) -0.0116(9)
O4 0.0556(9) 0.0375(8) 0.0463(9) 0.0060(6) -0.0114(7) -0.0130(7)
O5 0.0534(8) 0.0240(6) 0.0259(6) -0.0037(5) -0.0062(5) -0.0025(5)
O6 0.0511(8) 0.0275(6) 0.0242(6) -0.0041(5) -0.0054(5) -0.0014(5)
O7 0.0872(13) 0.0303(8) 0.0653(11) -0.0090(7) -0.0269(9) -0.0062(8)
O8 0.0527(9) 0.0635(10) 0.0295(7) -0.0010(7) -0.0048(6) -0.0013(8)
C1 0.0347(9) 0.0248(7) 0.0242(7) -0.0039(6) -0.0055(6) -0.0071(6)
C2 0.0333(9) 0.0263(8) 0.0248(7) -0.0042(6) -0.0047(6) -0.0077(6)
C3 0.0281(8) 0.0283(8) 0.0256(7) -0.0071(6) -0.0047(6) -0.0065(6)
C4 0.0356(9) 0.0321(8) 0.0227(7) -0.0068(6) -0.0025(6) -0.0081(7)
C5 0.0360(9) 0.0283(8) 0.0238(7) -0.0010(6) -0.0056(6) -0.0072(7)
C6 0.0278(8) 0.0247(7) 0.0246(7) -0.0028(6) -0.0049(6) -0.0053(6)
C7 0.0355(9) 0.0267(8) 0.0304(8) -0.0083(6) -0.0062(7) -0.0073(7)
C8 0.0431(10) 0.0382(10) 0.0361(10) -0.0170(8) -0.0010(8) -0.0111(8)
C9 0.0483(11) 0.0377(10) 0.0368(10) -0.0103(8) -0.0009(8) -0.0190(8)
C10 0.0488(12) 0.0343(10) 0.0512(12) -0.0122(9) -0.0172(9) 0.0011(8)
C11 0.0355(9) 0.0232(7) 0.0291(8) -0.0040(6) -0.0052(6) -0.0033(6)
C12 0.0556(13) 0.0294(9) 0.0535(12) -0.0063(8) -0.0209(10) -0.0110(9)
C13 0.0640(14) 0.0243(8) 0.0373(10) 0.0002(7) -0.0086(9) -0.0025(8)
C14 0.0461(12) 0.0377(11) 0.0568(13) -0.0158(9) 0.0058(10) -0.0012(9)
C15 0.0692(14) 0.0346(10) 0.0251(9) -0.0004(7) -0.0081(8) -0.0121(9)
C16 0.0514(12) 0.0328(9) 0.0298(9) -0.0031(7) -0.0072(8) -0.0130(8)
C17 0.0298(8) 0.0249(7) 0.0258(7) -0.0056(6) -0.0049(6) -0.0036(6)
C18 0.0285(8) 0.0271(8) 0.0258(8) -0.0062(6) -0.0053(6) -0.0025(6)
C19 0.0234(7) 0.0265(7) 0.0280(8) -0.0074(6) -0.0042(6) -0.0038(6)
C20 0.0286(8) 0.0234(7) 0.0309(8) -0.0049(6) -0.0040(6) -0.0042(6)
C21 0.0284(8) 0.0275(8) 0.0243(7) -0.0025(6) -0.0033(6) -0.0043(6)
C22 0.0232(7) 0.0277(7) 0.0244(7) -0.0053(6) -0.0043(6) -0.0038(6)
C23 0.0305(8) 0.0298(8) 0.0294(8) -0.0105(6) -0.0056(6) -0.0003(6)
C24 0.0435(11) 0.0311(9) 0.0409(10) -0.0158(8) -0.0044(8) -0.0042(8)
C25 0.0430(11) 0.0414(11) 0.0370(10) -0.0122(8) 0.0048(8) -0.0058(8)
C26 0.0459(12) 0.0503(12) 0.0495(12) -0.0258(10) -0.0225(9) 0.0071(9)
C27 0.0272(8) 0.0306(8) 0.0259(7) -0.0078(6) -0.0045(6) -0.0021(6)
C28 0.0334(9) 0.0420(10) 0.0246(8) -0.0074(7) -0.0034(6) -0.0033(7)
C29 0.0353(10) 0.0416(10) 0.0376(10) -0.0105(8) -0.0032(8) 0.0071(8)
C30 0.0455(11) 0.0413(10) 0.0365(10) -0.0124(8) -0.0062(8) -0.0146(9)
C31 0.0587(13) 0.0334(10) 0.0354(10) -0.0010(8) -0.0128(9) -0.0084(9)
C32 0.0421(11) 0.0384(10) 0.0333(9) -0.0014(8) -0.0049(8) -0.0017(8)

loop_
_atom_type_symbol
_atom_type_description
_atom_type_scat_dispersion_real
_atom_type_scat_dispersion_imag
_atom_type_scat_source
C C 0.0033 0.0016 'International Tables Vol C Tables 4.2.6.8 and 6.1.1.4'
H H 0.0000 0.0000 'International Tables Vol C Tables 4.2.6.8 and 6.1.1.4'
O O 0.0106 0.0060 'International Tables Vol C Tables 4.2.6.8 and 6.1.1.4'
Rh Rh -1.1178 0.9187 'International Tables Vol C Tables 4.2.6.8 and 6.1.1.4'

loop_
_geom_angle_atom_site_label_1
_geom_angle_atom_site_label_2
_geom_angle_atom_site_label_3
_geom_angle
_geom_angle_site_symmetry_1
_geom_angle_site_symmetry_3
_geom_angle_publ_flag
C15 Rh1 C16 88.93(8) . . ?
C15 Rh1 O1 95.01(7) . . ?
C16 Rh1 O1 174.88(8) . . ?
C15 Rh1 O2 174.82(7) . . ?
C16 Rh1 O2 96.25(7) . . ?
O1 Rh1 O2 79.84(5) . . ?
C31 Rh2 C32 89.66(9) . . ?
C31 Rh2 O5 94.23(7) . . ?
C32 Rh2 O5 175.74(7) . . ?
C31 Rh2 O6 174.01(7) . . ?
C32 Rh2 O6 96.25(7) . . ?
O5 Rh2 O6 79.83(5) . . ?
C1 O1 Rh1 113.80(11) . . ?
C2 O2 Rh1 113.88(11) . . ?
C17 O5 Rh2 113.98(11) . . ?
C18 O6 Rh2 113.99(11) . . ?
O1 C1 C6 122.39(15) . . ?
O1 C1 C2 116.39(14) . . ?
C6 C1 C2 121.22(15) . . ?
O2 C2 C3 122.48(15) . . ?
O2 C2 C1 116.04(15) . . ?
C3 C2 C1 121.48(15) . . ?
C4 C3 C2 115.18(15) . . ?
C4 C3 C7 123.46(15) . . ?
C2 C3 C7 121.31(15) . . ?
C3 C4 C5 123.20(15) . . ?
C3 C4 H4A 118.4 . . ?
C5 C4 H4A 118.4 . . ?
C6 C5 C4 123.80(15) . . ?
C6 C5 H5A 118.1 . . ?
C4 C5 H5A 118.1 . . ?
C5 C6 C1 115.03(15) . . ?
C5 C6 C11 123.91(15) . . ?
C1 C6 C11 121.06(14) . . ?
C3 C7 C8 111.35(15) . . ?
C3 C7 C9 108.81(15) . . ?
C8 C7 C9 107.85(15) . . ?
C3 C7 C10 110.36(14) . . ?
C8 C7 C10 108.19(16) . . ?
C9 C7 C10 110.24(16) . . ?
C7 C8 H8A 109.5 . . ?
C7 C8 H8B 109.5 . . ?
H8A C8 H8B 109.5 . . ?
C7 C8 H8C 109.5 . . ?
H8A C8 H8C 109.5 . . ?
H8B C8 H8C 109.5 . . ?
C7 C9 H9A 109.5 . . ?
C7 C9 H9B 109.5 . . ?
H9A C9 H9B 109.5 . . ?
C7 C9 H9C 109.5 . . ?
H9A C9 H9C 109.5 . . ?
H9B C9 H9C 109.5 . . ?
C7 C10 H10A 109.5 . . ?
C7 C10 H10B 109.5 . . ?
H10A C10 H10B 109.5 . . ?
C7 C10 H10C 109.5 . . ?
H10A C10 H10C 109.5 . . ?
H10B C10 H10C 109.5 . . ?
C14 C11 C6 109.42(15) . . ?
C14 C11 C12 110.25(18) . . ?
C6 C11 C12 110.27(14) . . ?
C14 C11 C13 107.57(16) . . ?
C6 C11 C13 111.49(15) . . ?
C12 C11 C13 107.81(17) . . ?
C11 C12 H12A 109.5 . . ?
C11 C12 H12B 109.5 . . ?
H12A C12 H12B 109.5 . . ?
C11 C12 H12C 109.5 . . ?
H12A C12 H12C 109.5 . . ?
H12B C12 H12C 109.5 . . ?
C11 C13 H13A 109.5 . . ?
C11 C13 H13B 109.5 . . ?
H13A C13 H13B 109.5 . . ?
C11 C13 H13C 109.5 . . ?
H13A C13 H13C 109.5 . . ?
H13B C13 H13C 109.5 . . ?
C11 C14 H14A 109.5 . . ?
C11 C14 H14B 109.5 . . ?
H14A C14 H14B 109.5 . . ?
C11 C14 H14C 109.5 . . ?
H14A C14 H14C 109.5 . . ?
H14B C14 H14C 109.5 . . ?
O3 C15 Rh1 178.0(2) . . ?
O4 C16 Rh1 178.49(19) . . ?
O5 C17 C22 122.54(15) . . ?
O5 C17 C18 115.95(15) . . ?
C22 C17 C18 121.52(15) . . ?
O6 C18 C19 122.51(15) . . ?
O6 C18 C17 116.25(15) . . ?
C19 C18 C17 121.23(15) . . ?
C20 C19 C18 115.11(15) . . ?
C20 C19 C23 123.76(15) . . ?
C18 C19 C23 121.12(15) . . ?
C19 C20 C21 123.69(15) . . ?
C19 C20 H20A 118.2 . . ?
C21 C20 H20A 118.2 . . ?
C22 C21 C20 123.21(15) . . ?
C22 C21 H21A 118.4 . . ?
C20 C21 H21A 118.4 . . ?
C21 C22 C17 115.25(15) . . ?
C21 C22 C27 123.70(15) . . ?
C17 C22 C27 121.04(14) . . ?
C19 C23 C25 108.77(15) . . ?
C19 C23 C24 112.09(14) . . ?
C25 C23 C24 107.69(15) . . ?
C19 C23 C26 109.55(14) . . ?
C25 C23 C26 110.82(17) . . ?
C24 C23 C26 107.93(16) . . ?
C23 C24 H24A 109.5 . . ?
C23 C24 H24B 109.5 . . ?
H24A C24 H24B 109.5 . . ?
C23 C24 H24C 109.5 . . ?
H24A C24 H24C 109.5 . . ?
H24B C24 H24C 109.5 . . ?
C23 C25 H25A 109.5 . . ?
C23 C25 H25B 109.5 . . ?
H25A C25 H25B 109.5 . . ?
C23 C25 H25C 109.5 . . ?
H25A C25 H25C 109.5 . . ?
H25B C25 H25C 109.5 . . ?
C23 C26 H26A 109.5 . . ?
C23 C26 H26B 109.5 . . ?
H26A C26 H26B 109.5 . . ?
C23 C26 H26C 109.5 . . ?
H26A C26 H26C 109.5 . . ?
H26B C26 H26C 109.5 . . ?
C22 C27 C29 110.28(14) . . ?
C22 C27 C28 111.33(14) . . ?
C29 C27 C28 108.03(15) . . ?
C22 C27 C30 109.25(14) . . ?
C29 C27 C30 109.70(16) . . ?
C28 C27 C30 108.21(14) . . ?
C27 C28 H28A 109.5 . . ?
C27 C28 H28B 109.5 . . ?
H28A C28 H28B 109.5 . . ?
C27 C28 H28C 109.5 . . ?
H28A C28 H28C 109.5 . . ?
H28B C28 H28C 109.5 . . ?
C27 C29 H29A 109.5 . . ?
C27 C29 H29B 109.5 . . ?
H29A C29 H29B 109.5 . . ?
C27 C29 H29C 109.5 . . ?
H29A C29 H29C 109.5 . . ?
H29B C29 H29C 109.5 . . ?
C27 C30 H30A 109.5 . . ?
C27 C30 H30B 109.5 . . ?
H30A C30 H30B 109.5 . . ?
C27 C30 H30C 109.5 . . ?
H30A C30 H30C 109.5 . . ?
H30B C30 H30C 109.5 . . ?
O7 C31 Rh2 177.4(2) . . ?
O8 C32 Rh2 179.7(2) . . ?

loop_
_geom_bond_atom_site_label_1
_geom_bond_atom_site_label_2
_geom_bond_distance
_geom_bond_site_symmetry_2
_geom_bond_publ_flag
Rh1 C15 1.849(2) . ?
Rh1 C16 1.8564(19) . ?
Rh1 O1 2.0238(12) . ?
Rh1 O2 2.0244(12) . ?
Rh2 C31 1.851(2) . ?
Rh2 C32 1.856(2) . ?
Rh2 O5 2.0225(12) . ?
Rh2 O6 2.0231(13) . ?
O1 C1 1.301(2) . ?
O2 C2 1.304(2) . ?
O3 C15 1.130(2) . ?
O4 C16 1.130(2) . ?
O5 C17 1.304(2) . ?
O6 C18 1.299(2) . ?
O7 C31 1.132(3) . ?
O8 C32 1.133(2) . ?
C1 C6 1.430(2) . ?
C1 C2 1.447(2) . ?
C2 C3 1.429(2) . ?
C3 C4 1.372(2) . ?
C3 C7 1.525(2) . ?
C4 C5 1.421(2) . ?
C4 H4A 0.9500 . ?
C5 C6 1.371(2) . ?
C5 H5A 0.9500 . ?
C6 C11 1.524(2) . ?
C7 C8 1.531(2) . ?
C7 C9 1.539(3) . ?
C7 C10 1.539(3) . ?
C8 H8A 0.9800 . ?
C8 H8B 0.9800 . ?
C8 H8C 0.9800 . ?
C9 H9A 0.9800 . ?
C9 H9B 0.9800 . ?
C9 H9C 0.9800 . ?
C10 H10A 0.9800 . ?
C10 H10B 0.9800 . ?
C10 H10C 0.9800 . ?
C11 C14 1.533(3) . ?
C11 C12 1.527(3) . ?
C11 C13 1.532(3) . ?
C12 H12A 0.9800 . ?
C12 H12B 0.9800 . ?
C12 H12C 0.9800 . ?
C13 H13A 0.9800 . ?
C13 H13B 0.9800 . ?
C13 H13C 0.9800 . ?
C14 H14A 0.9800 . ?
C14 H14B 0.9800 . ?
C14 H14C 0.9800 . ?
C17 C22 1.425(2) . ?
C17 C18 1.451(2) . ?
C18 C19 1.425(2) . ?
C19 C20 1.373(2) . ?
C19 C23 1.525(2) . ?
C20 C21 1.423(2) . ?
C20 H20A 0.9500 . ?
C21 C22 1.372(2) . ?
C21 H21A 0.9500 . ?
C22 C27 1.527(2) . ?
C23 C25 1.536(3) . ?
C23 C24 1.531(3) . ?
C23 C26 1.538(2) . ?
C24 H24A 0.9800 . ?
C24 H24B 0.9800 . ?
C24 H24C 0.9800 . ?
C25 H25A 0.9800 . ?
C25 H25B 0.9800 . ?
C25 H25C 0.9800 . ?
C26 H26A 0.9800 . ?
C26 H26B 0.9800 . ?
C26 H26C 0.9800 . ?
C27 C29 1.536(2) . ?
C27 C28 1.533(2) . ?
C27 C30 1.536(3) . ?
C28 H28A 0.9800 . ?
C28 H28B 0.9800 . ?
C28 H28C 0.9800 . ?
C29 H29A 0.9800 . ?
C29 H29B 0.9800 . ?
C29 H29C 0.9800 . ?
C30 H30A 0.9800 . ?
C30 H30B 0.9800 . ?
C30 H30C 0.9800 . ?
